data_4348911
loop_
_publ_author_name
'Balagurova, Elena V.'
'Pisareva, Irina V.'
'Smol'yakov, Alexander F.'
'Dolgushin, Fedor M.'
'Godovikov, Ivan A.'
'Chizhevsky, Igor T.'

_publ_section_title
;
 Distorted commo-Cobaltacarboranes Based on the
 5,6-Dicarba-nido-decaborane(12): The First Bimetal Cobalt-Copper
 Zwitterion-Containing Cluster with Four
 (B-H)<sub>4</sub>&#x00B7;&#x00B7;&#x00B7;Cu Bonds Not Showing Fluxional
 Behavior in Solution.
;
_journal_issue 21
_journal_name_full 'Inorganic chemistry'
_journal_page_first 11193
_journal_page_last 11200
_journal_paper_doi 10.1021/acs.inorgchem.6b01823
_journal_volume 55
_journal_year 2016
_chemical_formula_moiety 'C22 H35 B16 Co Cu P, C6 H6'
_chemical_formula_sum 'C28 H41 B16 Co Cu P'
_chemical_formula_weight 704.01
_space_group_crystal_system monoclinic
_space_group_IT_number 14
_space_group_name_Hall '-P 2ybc'
_space_group_name_H-M_alt 'P 1 21/c 1'
_atom_sites_solution_hydrogens mixed
_audit_creation_method SHELXL-2014/7
_cell_angle_alpha 90
_cell_angle_beta 108.7780(10)
_cell_angle_gamma 90
_cell_formula_units_Z 4
_cell_length_a 10.3124(5)
_cell_length_b 29.0028(14)
_cell_length_c 12.2419(6)
_cell_measurement_reflns_used 8671
_cell_measurement_temperature 120(2)
_cell_measurement_theta_max 27.8
_cell_measurement_theta_min 2.2
_cell_volume 3466.5(3)
_computing_cell_refinement 'Bruker XSCANS'
_computing_data_collection 'Bruker XSCANS'
_computing_data_reduction 'Bruker SHELXTL'
_computing_molecular_graphics 'Bruker SHELXTL'
_computing_publication_material 'Bruker SHELXTL'
_computing_structure_refinement 'SHELXL-2014/7 (Sheldrick, 2014)'
_computing_structure_solution 'Bruker SHELXTL'
_diffrn_ambient_temperature 120(2)
_diffrn_measured_fraction_theta_full 0.996
_diffrn_measured_fraction_theta_max 0.996
_diffrn_measurement_device_type 'Bruker SMART 1000 CCD area detector'
_diffrn_measurement_method '\w scans'
_diffrn_radiation_type MoK\a
_diffrn_radiation_wavelength 0.71073
_diffrn_reflns_av_R_equivalents 0.0507
_diffrn_reflns_av_unetI/netI 0.0342
_diffrn_reflns_Laue_measured_fraction_full 0.996
_diffrn_reflns_Laue_measured_fraction_max 0.996
_diffrn_reflns_limit_h_max 13
_diffrn_reflns_limit_h_min -13
_diffrn_reflns_limit_k_max 36
_diffrn_reflns_limit_k_min -37
_diffrn_reflns_limit_l_max 15
_diffrn_reflns_limit_l_min -15
_diffrn_reflns_number 44020
_diffrn_reflns_point_group_measured_fraction_full 0.996
_diffrn_reflns_point_group_measured_fraction_max 0.996
_diffrn_reflns_theta_full 25.242
_diffrn_reflns_theta_max 26.999
_diffrn_reflns_theta_min 1.892
_exptl_absorpt_coefficient_mu 1.160
_exptl_absorpt_correction_T_max 0.913
_exptl_absorpt_correction_T_min 0.711
_exptl_absorpt_correction_type multi-scan
_exptl_absorpt_process_details SADABS
_exptl_crystal_colour black
_exptl_crystal_density_diffrn 1.349
_exptl_crystal_description prism
_exptl_crystal_F_000 1440
_exptl_crystal_size_max 0.280
_exptl_crystal_size_mid 0.240
_exptl_crystal_size_min 0.080
_refine_diff_density_max 0.911
_refine_diff_density_min -0.362
_refine_diff_density_rms 0.099
_refine_ls_extinction_method none
_refine_ls_goodness_of_fit_ref 1.036
_refine_ls_hydrogen_treatment mixed
_refine_ls_matrix_type full
_refine_ls_number_parameters 504
_refine_ls_number_reflns 7540
_refine_ls_number_restraints 0
_refine_ls_restrained_S_all 1.036
_refine_ls_R_factor_all 0.0679
_refine_ls_R_factor_gt 0.0517
_refine_ls_shift/su_max 0.001
_refine_ls_shift/su_mean 0.000
_refine_ls_structure_factor_coef Fsqd
_refine_ls_weighting_details 'w=1/[\s^2^(Fo^2^)+(0.0436P)^2^+9.4250P] where P=(Fo^2^+2Fc^2^)/3'
_refine_ls_weighting_scheme calc
_refine_ls_wR_factor_gt 0.1121
_refine_ls_wR_factor_ref 0.1225
_reflns_Friedel_coverage 0.000
_reflns_number_gt 5928
_reflns_number_total 7540
_reflns_threshold_expression 'I > 2\s(I)'
_cod_data_source_file ic6b01823_si_002.cif
_cod_data_source_block cocu
_cod_original_sg_symbol_H-M 'P 21/c'
_cod_database_code 4348911
_shelx_shelxl_version_number 2014/7
_shelx_space_group_comment
; 
The symmetry employed for this shelxl refinement is uniquely defined 
by the following loop, which should always be used as a source of 
symmetry information in preference to the above space-group names. 
They are only intended as comments. 
;
_shelx_estimated_absorpt_t_min 0.737
_shelx_estimated_absorpt_t_max 0.913

loop_
_space_group_symop_operation_xyz
'x, y, z'
'-x, y+1/2, -z+1/2'
'-x, -y, -z'
'x, -y-1/2, z-1/2'

loop_
_atom_site_label
_atom_site_type_symbol
_atom_site_fract_x
_atom_site_fract_y
_atom_site_fract_z
_atom_site_U_iso_or_equiv
_atom_site_adp_type
_atom_site_occupancy
_atom_site_site_symmetry_order
_atom_site_calc_flag
_atom_site_refinement_flags_posn
_atom_site_refinement_flags_adp
Co1 Co 0.46652(4) 0.19362(2) 1.03608(3) 0.01770(11) Uani 1 1 d . .
C2 C 0.6324(3) 0.21280(11) 1.1667(3) 0.0235(6) Uani 1 1 d . .
H2 H 0.627(4) 0.2192(12) 1.242(3) 0.027(9) Uiso 1 1 d . .
B3 B 0.5135(3) 0.19410(11) 0.8902(3) 0.0187(6) Uani 1 1 d . .
H3 H 0.439(4) 0.1915(12) 0.801(3) 0.032(10) Uiso 1 1 d . .
C4 C 0.6757(3) 0.25015(11) 1.1034(3) 0.0241(6) Uani 1 1 d . .
H4 H 0.681(3) 0.2801(12) 1.136(3) 0.018(8) Uiso 1 1 d . .
B5 B 0.6703(3) 0.16294(12) 1.1321(3) 0.0206(7) Uani 1 1 d . .
H5 H 0.682(4) 0.1357(13) 1.190(3) 0.032(10) Uiso 1 1 d . .
B6 B 0.6196(3) 0.15186(12) 0.9760(3) 0.0191(6) Uani 1 1 d . .
H6 H 0.609(4) 0.1136(13) 0.957(3) 0.032(10) Uiso 1 1 d . .
B7 B 0.5910(4) 0.24385(12) 0.9571(3) 0.0221(7) Uani 1 1 d . .
H7 H 0.566(3) 0.2776(12) 0.917(3) 0.020(8) Uiso 1 1 d . .
B8 B 0.7962(4) 0.20926(13) 1.1642(3) 0.0255(7) Uani 1 1 d . .
H8 H 0.876(4) 0.2145(13) 1.235(3) 0.029(9) Uiso 1 1 d . .
B9 B 0.6889(4) 0.19717(12) 0.9148(3) 0.0222(7) Uani 1 1 d . .
H9 H 0.728(4) 0.1949(13) 0.841(3) 0.035(10) Uiso 1 1 d . .
B10 B 0.7749(4) 0.23459(12) 1.0281(3) 0.0254(7) Uani 1 1 d . .
H10 H 0.845(4) 0.2562(14) 1.022(3) 0.038(11) Uiso 1 1 d . .
B11 B 0.7856(4) 0.17275(12) 1.0486(3) 0.0224(7) Uani 1 1 d . .
H11 H 0.879(4) 0.1514(12) 1.057(3) 0.030(9) Uiso 1 1 d . .
C2' C 0.3656(3) 0.24470(11) 1.0830(3) 0.0226(6) Uani 1 1 d . .
H2' H 0.406(3) 0.2732(12) 1.099(3) 0.020(8) Uiso 1 1 d . .
B3' B 0.3648(3) 0.13494(12) 1.0360(3) 0.0207(6) Uani 1 1 d . .
H3' H 0.406(4) 0.0999(13) 1.033(3) 0.029(9) Uiso 1 1 d . .
C4' C 0.3316(3) 0.21934(11) 1.1736(3) 0.0240(6) Uani 1 1 d . .
H4' H 0.361(3) 0.2319(12) 1.245(3) 0.021(8) Uiso 1 1 d . .
B5' B 0.2701(4) 0.23133(12) 0.9562(3) 0.0216(7) Uani 1 1 d . .
H5' H 0.256(4) 0.2535(12) 0.889(3) 0.027(9) Uiso 1 1 d . .
B6' B 0.2539(3) 0.16895(12) 0.9265(3) 0.0215(7) Uani 1 1 d . .
H6' H 0.224(4) 0.1611(12) 0.835(3) 0.031(10) Uiso 1 1 d . .
B7' B 0.3563(3) 0.16113(12) 1.1598(3) 0.0211(7) Uani 1 1 d . .
H7' H 0.408(4) 0.1440(13) 1.240(3) 0.032(10) Uiso 1 1 d . .
B8' B 0.1961(4) 0.24360(13) 1.0698(3) 0.0244(7) Uani 1 1 d . .
H8' H 0.155(4) 0.2745(14) 1.085(3) 0.037(10) Uiso 1 1 d . .
B9' B 0.1990(4) 0.14407(13) 1.0376(3) 0.0239(7) Uani 1 1 d . .
H9' H 0.137(3) 0.1157(12) 1.029(3) 0.022(9) Uiso 1 1 d . .
B10' B 0.1891(4) 0.18927(13) 1.1312(3) 0.0241(7) Uani 1 1 d . .
H10' H 0.133(4) 0.1848(13) 1.188(3) 0.033(10) Uiso 1 1 d . .
B11' B 0.1305(4) 0.19774(12) 0.9759(3) 0.0230(7) Uani 1 1 d . .
H11' H 0.027(4) 0.1999(13) 0.915(3) 0.034(10) Uiso 1 1 d . .
Cu1 Cu 0.41411(4) 0.12303(2) 0.87676(3) 0.02859(12) Uani 1 1 d . .
P1 P 0.34289(7) 0.06316(3) 0.75555(6) 0.01824(16) Uani 1 1 d . .
C12 C 0.2249(3) 0.02651(10) 0.7996(2) 0.0195(6) Uani 1 1 d . .
C13 C 0.2499(3) -0.01989(10) 0.8282(2) 0.0211(6) Uani 1 1 d . .
H13A H 0.3294 -0.0344 0.8211 0.025 Uiso 1 1 calc R U
C14 C 0.1588(3) -0.04492(11) 0.8670(3) 0.0236(6) Uani 1 1 d . .
H14A H 0.1770 -0.0764 0.8877 0.028 Uiso 1 1 calc R U
C15 C 0.0417(3) -0.02434(11) 0.8758(3) 0.0251(6) Uani 1 1 d . .
H15A H -0.0203 -0.0417 0.9022 0.030 Uiso 1 1 calc R U
C16 C 0.0146(3) 0.02134(11) 0.8462(3) 0.0260(7) Uani 1 1 d . .
H16A H -0.0665 0.0353 0.8513 0.031 Uiso 1 1 calc R U
C17 C 0.1064(3) 0.04677(11) 0.8091(3) 0.0227(6) Uani 1 1 d . .
H17A H 0.0882 0.0784 0.7898 0.027 Uiso 1 1 calc R U
C18 C 0.2505(3) 0.07737(10) 0.6063(2) 0.0209(6) Uani 1 1 d . .
C19 C 0.1562(3) 0.04726(12) 0.5339(3) 0.0276(7) Uani 1 1 d . .
H19A H 0.1393 0.0182 0.5625 0.033 Uiso 1 1 calc R U
C20 C 0.0865(4) 0.05934(13) 0.4206(3) 0.0334(8) Uani 1 1 d . .
H20A H 0.0223 0.0386 0.3716 0.040 Uiso 1 1 calc R U
C21 C 0.1112(4) 0.10181(12) 0.3791(3) 0.0319(7) Uani 1 1 d . .
H21A H 0.0628 0.1104 0.3018 0.038 Uiso 1 1 calc R U
C22 C 0.2051(5) 0.13151(12) 0.4490(3) 0.0407(9) Uani 1 1 d . .
H22A H 0.2231 0.1602 0.4194 0.049 Uiso 1 1 calc R U
C23 C 0.2742(4) 0.11963(12) 0.5635(3) 0.0325(8) Uani 1 1 d . .
H23A H 0.3378 0.1406 0.6122 0.039 Uiso 1 1 calc R U
C24 C 0.4789(3) 0.02348(10) 0.7537(3) 0.0196(6) Uani 1 1 d . .
C25 C 0.4823(3) 0.00029(11) 0.6557(3) 0.0244(6) Uani 1 1 d . .
H25A H 0.4141 0.0060 0.5835 0.029 Uiso 1 1 calc R U
C26 C 0.5861(3) -0.03124(12) 0.6638(3) 0.0284(7) Uani 1 1 d . .
H26A H 0.5894 -0.0467 0.5963 0.034 Uiso 1 1 calc R U
C27 C 0.6842(3) -0.04051(11) 0.7677(3) 0.0256(6) Uani 1 1 d . .
H27A H 0.7538 -0.0626 0.7723 0.031 Uiso 1 1 calc R U
C28 C 0.6807(3) -0.01738(11) 0.8661(3) 0.0240(6) Uani 1 1 d . .
H28A H 0.7478 -0.0237 0.9384 0.029 Uiso 1 1 calc R U
C29 C 0.5798(3) 0.01484(10) 0.8587(3) 0.0217(6) Uani 1 1 d . .
H29A H 0.5793 0.0312 0.9257 0.026 Uiso 1 1 calc R U
C1S C 0.3006(6) -0.11468(19) 0.5188(4) 0.0659(14) Uani 1 1 d . .
H1SA H 0.3550 -0.1091 0.5965 0.079 Uiso 1 1 calc R U
C2S C 0.1724(5) -0.13458(16) 0.4943(5) 0.0569(12) Uani 1 1 d . .
H2SA H 0.1365 -0.1417 0.5548 0.068 Uiso 1 1 calc R U
C3S C 0.0972(4) -0.14396(15) 0.3808(5) 0.0573(13) Uani 1 1 d . .
H3SA H 0.0097 -0.1580 0.3635 0.069 Uiso 1 1 calc R U
C4S C 0.1477(4) -0.13315(13) 0.2925(4) 0.0453(10) Uani 1 1 d . .
H4SA H 0.0960 -0.1402 0.2149 0.054 Uiso 1 1 calc R U
C5S C 0.2720(5) -0.11242(16) 0.3172(4) 0.0531(11) Uani 1 1 d . .
H5SA H 0.3063 -0.1043 0.2565 0.064 Uiso 1 1 calc R U
C6S C 0.3485(6) -0.1031(2) 0.4300(4) 0.0795(19) Uani 1 1 d . .
H6SA H 0.4352 -0.0885 0.4464 0.095 Uiso 1 1 calc R U

loop_
_atom_site_aniso_label
_atom_site_aniso_U_11
_atom_site_aniso_U_22
_atom_site_aniso_U_33
_atom_site_aniso_U_23
_atom_site_aniso_U_13
_atom_site_aniso_U_12
Co1 0.0199(2) 0.0169(2) 0.01695(19) -0.00092(14) 0.00676(15) -0.00144(15)
C2 0.0236(15) 0.0278(16) 0.0177(14) -0.0074(12) 0.0048(12) -0.0042(12)
B3 0.0225(16) 0.0177(16) 0.0173(15) -0.0005(12) 0.0085(13) -0.0005(12)
C4 0.0228(15) 0.0224(16) 0.0264(15) -0.0094(13) 0.0069(12) -0.0033(12)
B5 0.0197(16) 0.0229(17) 0.0183(15) 0.0010(13) 0.0047(13) -0.0009(13)
B6 0.0194(15) 0.0190(16) 0.0191(15) 0.0001(12) 0.0066(12) 0.0012(12)
B7 0.0239(17) 0.0206(17) 0.0234(16) -0.0020(13) 0.0099(14) -0.0014(13)
B8 0.0220(17) 0.0296(19) 0.0237(17) -0.0021(14) 0.0056(14) -0.0031(14)
B9 0.0287(18) 0.0167(16) 0.0229(16) 0.0000(13) 0.0108(14) -0.0036(13)
B10 0.0257(18) 0.0212(17) 0.0307(19) -0.0036(14) 0.0108(15) -0.0037(14)
B11 0.0226(16) 0.0205(17) 0.0259(17) -0.0031(13) 0.0103(14) -0.0017(13)
C2' 0.0263(15) 0.0163(14) 0.0269(15) -0.0034(12) 0.0109(13) -0.0011(12)
B3' 0.0234(16) 0.0192(16) 0.0193(15) 0.0004(13) 0.0068(13) -0.0032(13)
C4' 0.0266(16) 0.0250(16) 0.0213(15) -0.0039(12) 0.0088(12) -0.0013(13)
B5' 0.0249(17) 0.0205(17) 0.0221(16) 0.0006(13) 0.0113(14) 0.0009(13)
B6' 0.0225(16) 0.0205(17) 0.0207(16) -0.0036(13) 0.0059(13) -0.0022(13)
B7' 0.0231(16) 0.0213(16) 0.0182(15) 0.0014(13) 0.0056(13) -0.0043(13)
B8' 0.0257(17) 0.0225(17) 0.0267(17) -0.0008(14) 0.0110(14) 0.0029(14)
B9' 0.0237(17) 0.0241(18) 0.0242(17) -0.0002(14) 0.0079(14) -0.0028(14)
B10' 0.0269(18) 0.0267(18) 0.0220(16) -0.0023(14) 0.0125(14) -0.0033(14)
B11' 0.0221(17) 0.0243(17) 0.0242(17) -0.0026(14) 0.0099(14) -0.0014(13)
Cu1 0.0314(2) 0.0280(2) 0.0292(2) -0.01251(16) 0.01364(17) -0.00891(17)
P1 0.0191(4) 0.0179(4) 0.0172(3) -0.0010(3) 0.0052(3) -0.0013(3)
C12 0.0189(14) 0.0241(15) 0.0146(13) -0.0014(11) 0.0044(11) -0.0028(11)
C13 0.0227(15) 0.0207(15) 0.0189(14) -0.0019(11) 0.0055(11) 0.0006(11)
C14 0.0255(15) 0.0220(15) 0.0206(14) 0.0037(12) 0.0036(12) -0.0021(12)
C15 0.0242(15) 0.0306(17) 0.0195(14) -0.0016(12) 0.0054(12) -0.0069(13)
C16 0.0213(15) 0.0301(17) 0.0270(16) -0.0035(13) 0.0083(12) -0.0014(13)
C17 0.0245(15) 0.0202(15) 0.0235(15) 0.0018(12) 0.0077(12) 0.0026(12)
C18 0.0221(14) 0.0216(15) 0.0192(14) -0.0010(11) 0.0070(11) 0.0024(12)
C19 0.0302(17) 0.0300(17) 0.0201(15) 0.0022(13) 0.0046(13) -0.0081(13)
C20 0.0327(18) 0.044(2) 0.0206(15) -0.0025(14) 0.0044(13) -0.0084(15)
C21 0.0390(19) 0.0357(19) 0.0211(15) 0.0056(14) 0.0098(14) 0.0100(15)
C22 0.069(3) 0.0241(18) 0.0256(17) 0.0076(14) 0.0113(17) -0.0020(17)
C23 0.043(2) 0.0252(17) 0.0264(16) 0.0033(13) 0.0076(15) -0.0055(15)
C24 0.0181(13) 0.0194(14) 0.0218(14) -0.0003(11) 0.0070(11) -0.0023(11)
C25 0.0257(15) 0.0246(16) 0.0214(14) 0.0010(12) 0.0055(12) 0.0012(12)
C26 0.0303(17) 0.0307(17) 0.0244(16) -0.0082(13) 0.0093(13) 0.0007(14)
C27 0.0227(15) 0.0225(15) 0.0324(17) 0.0003(13) 0.0099(13) 0.0025(12)
C28 0.0211(14) 0.0251(16) 0.0227(15) 0.0006(12) 0.0028(12) -0.0025(12)
C29 0.0245(15) 0.0224(15) 0.0194(14) -0.0015(11) 0.0084(12) -0.0038(12)
C1S 0.083(4) 0.074(3) 0.042(2) -0.010(2) 0.022(2) -0.021(3)
C2S 0.065(3) 0.047(3) 0.072(3) 0.019(2) 0.041(3) 0.010(2)
C3S 0.029(2) 0.038(2) 0.102(4) 0.018(2) 0.017(2) 0.0052(17)
C4S 0.041(2) 0.0300(19) 0.055(2) -0.0050(18) 0.0012(19) 0.0088(17)
C5S 0.062(3) 0.056(3) 0.047(2) -0.012(2) 0.026(2) -0.014(2)
C6S 0.080(4) 0.105(5) 0.054(3) -0.021(3) 0.022(3) -0.062(4)

loop_
_atom_type_symbol
_atom_type_description
_atom_type_scat_dispersion_real
_atom_type_scat_dispersion_imag
_atom_type_scat_source
C C 0.0033 0.0016 'International Tables Vol C Tables 4.2.6.8 and 6.1.1.4'
H H 0.0000 0.0000 'International Tables Vol C Tables 4.2.6.8 and 6.1.1.4'
B B 0.0013 0.0007 'International Tables Vol C Tables 4.2.6.8 and 6.1.1.4'
P P 0.1023 0.0942 'International Tables Vol C Tables 4.2.6.8 and 6.1.1.4'
Co Co 0.3494 0.9721 'International Tables Vol C Tables 4.2.6.8 and 6.1.1.4'
Cu Cu 0.3201 1.2651 'International Tables Vol C Tables 4.2.6.8 and 6.1.1.4'

loop_
_geom_angle_atom_site_label_1
_geom_angle_atom_site_label_2
_geom_angle_atom_site_label_3
_geom_angle
B3 Co1 C2' 123.44(13)
B3 Co1 B3' 106.50(14)
C2' Co1 B3' 108.04(14)
B3 Co1 C2 108.71(13)
C2' Co1 C2 87.40(13)
B3' Co1 C2 123.29(14)
B3 Co1 B5' 92.98(13)
C2' Co1 B5' 43.89(12)
B3' Co1 B5' 90.85(14)
C2 Co1 B5' 129.31(13)
B3 Co1 B5 90.86(13)
C2' Co1 B5 129.23(13)
B3' Co1 B5 93.78(13)
C2 Co1 B5 43.62(13)
B5' Co1 B5 172.90(13)
B3 Co1 B6' 86.59(13)
C2' Co1 B6' 84.89(13)
B3' Co1 B6' 47.85(13)
C2 Co1 B6' 164.66(13)
B5' Co1 B6' 48.13(13)
B5 Co1 B6' 138.21(13)
B3 Co1 B6 47.56(13)
C2' Co1 B6 163.91(13)
B3' Co1 B6 88.02(13)
C2 Co1 B6 84.48(12)
B5' Co1 B6 137.77(12)
B5 Co1 B6 47.94(12)
B6' Co1 B6 106.02(12)
B3 Co1 B7 45.90(13)
C2' Co1 B7 93.59(12)
B3' Co1 B7 152.26(13)
C2 Co1 B7 73.57(13)
B5' Co1 B7 93.14(13)
B5 Co1 B7 85.25(13)
B6' Co1 B7 120.10(12)
B6 Co1 B7 70.79(12)
B3 Co1 B7' 151.90(13)
C2' Co1 B7' 73.08(12)
B3' Co1 B7' 45.59(13)
C2 Co1 B7' 93.57(12)
B5' Co1 B7' 85.43(12)
B5 Co1 B7' 93.97(12)
B6' Co1 B7' 71.50(12)
B6 Co1 B7' 121.23(12)
B7 Co1 B7' 162.13(12)
B3 Co1 Cu1 54.63(9)
C2' Co1 Cu1 138.76(9)
B3' Co1 Cu1 52.00(10)
C2 Co1 Cu1 133.75(9)
B5' Co1 Cu1 96.34(9)
B5 Co1 Cu1 90.76(9)
B6' Co1 Cu1 54.56(9)
B6 Co1 Cu1 51.60(8)
B7 Co1 Cu1 100.27(8)
B7' Co1 Cu1 97.59(8)
C4 C2 B5 112.5(3)
C4 C2 B8 64.3(2)
B5 C2 B8 67.0(2)
C4 C2 Co1 96.2(2)
B5 C2 Co1 75.84(17)
B8 C2 Co1 124.4(2)
C4 C2 H2 119(2)
B5 C2 H2 122(2)
B8 C2 H2 113(2)
Co1 C2 H2 121(2)
B7 B3 B9 65.0(2)
B7 B3 B6 101.3(2)
B9 B3 B6 61.13(19)
B7 B3 Co1 77.86(17)
B9 B3 Co1 112.6(2)
B6 B3 Co1 75.11(16)
B7 B3 Cu1 156.7(2)
B9 B3 Cu1 118.5(2)
B6 B3 Cu1 65.84(15)
Co1 B3 Cu1 79.96(11)
B7 B3 H3 126.0(19)
B9 B3 H3 121.2(19)
B6 B3 H3 129.7(19)
Co1 B3 H3 126.1(19)
Cu1 B3 H3 73.7(19)
C2 C4 B10 116.0(3)
C2 C4 B8 64.1(2)
B10 C4 B8 63.7(2)
C2 C4 B7 109.1(2)
B10 C4 B7 65.8(2)
B8 C4 B7 115.6(2)
C2 C4 H4 115(2)
B10 C4 H4 122(2)
B8 C4 H4 121(2)
B7 C4 H4 118(2)
C2 B5 B8 59.4(2)
C2 B5 B11 105.6(2)
B8 B5 B11 57.18(19)
C2 B5 B6 115.1(2)
B8 B5 B6 107.4(2)
B11 B5 B6 57.56(18)
C2 B5 Co1 60.54(16)
B8 B5 Co1 107.7(2)
B11 B5 Co1 108.40(19)
B6 B5 Co1 67.58(15)
C2 B5 H5 120(2)
B8 B5 H5 120(2)
B11 B5 H5 123(2)
B6 B5 H5 120(2)
Co1 B5 H5 123(2)
B3 B6 B11 112.3(2)
B3 B6 B9 59.13(19)
B11 B6 B9 60.0(2)
B3 B6 B5 114.5(2)
B11 B6 B5 60.73(19)
B9 B6 B5 106.9(2)
B3 B6 Cu1 68.66(16)
B11 B6 Cu1 176.6(2)
B9 B6 Cu1 119.2(2)
B5 B6 Cu1 122.16(19)
B3 B6 Co1 57.33(14)
B11 B6 Co1 108.32(19)
B9 B6 Co1 99.05(18)
B5 B6 Co1 64.48(15)
Cu1 B6 Co1 75.05(10)
B3 B6 H6 124.2(19)
B11 B6 H6 116.9(19)
B9 B6 H6 131.3(19)
B5 B6 H6 111.5(19)
Cu1 B6 H6 60.8(19)
Co1 B6 H6 124.0(19)
B3 B7 C4 125.6(3)
B3 B7 B10 110.7(2)
C4 B7 B10 54.87(18)
B3 B7 B9 57.89(19)
C4 B7 B9 103.1(2)
B10 B7 B9 56.90(19)
B3 B7 Co1 56.24(14)
C4 B7 Co1 78.48(17)
B10 B7 Co1 109.5(2)
B9 B7 Co1 94.65(18)
B3 B7 H7 122.3(17)
C4 B7 H7 109.6(17)
B10 B7 H7 114.0(17)
B9 B7 H7 127.2(17)
Co1 B7 H7 131.2(17)
C2 B8 C4 51.57(19)
C2 B8 B11 104.4(2)
C4 B8 B11 102.8(2)
C2 B8 B10 99.7(2)
C4 B8 B10 56.5(2)
B11 B8 B10 62.0(2)
C2 B8 B5 53.57(18)
C4 B8 B5 92.9(2)
B11 B8 B5 61.5(2)
B10 B8 B5 103.8(2)
C2 B8 H8 121(2)
C4 B8 H8 124(2)
B11 B8 H8 128(2)
B10 B8 H8 125(2)
B5 B8 H8 129(2)
B3 B9 B10 113.6(3)
B3 B9 B11 112.6(2)
B10 B9 B11 61.7(2)
B3 B9 B6 59.74(19)
B10 B9 B6 107.1(2)
B11 B9 B6 59.72(19)
B3 B9 B7 57.12(18)
B10 B9 B7 60.8(2)
B11 B9 B7 103.2(2)
B6 B9 B7 95.3(2)
B3 B9 H9 119(2)
B10 B9 H9 117(2)
B11 B9 H9 119(2)
B6 B9 H9 127(2)
B7 B9 H9 130(2)
C4 B10 B9 111.4(3)
C4 B10 B8 59.8(2)
B9 B10 B8 111.4(3)
C4 B10 B11 102.5(3)
B9 B10 B11 59.37(19)
B8 B10 B11 58.3(2)
C4 B10 B7 59.38(19)
B9 B10 B7 62.3(2)
B8 B10 B7 107.6(2)
B11 B10 B7 102.6(2)
C4 B10 H10 118(2)
B9 B10 H10 122(2)
B8 B10 H10 118(2)
B11 B10 H10 129(2)
B7 B10 H10 123(2)
B8 B11 B6 114.5(2)
B8 B11 B9 112.2(3)
B6 B11 B9 60.30(19)
B8 B11 B10 59.7(2)
B6 B11 B10 105.4(2)
B9 B11 B10 58.9(2)
B8 B11 B5 61.4(2)
B6 B11 B5 61.71(19)
B9 B11 B5 107.9(2)
B10 B11 B5 102.2(2)
B8 B11 H11 115.6(18)
B6 B11 H11 121.5(19)
B9 B11 H11 121.3(18)
B10 B11 H11 125.0(19)
B5 B11 H11 123.8(18)
C4' C2' B5' 113.0(3)
C4' C2' B8' 64.8(2)
B5' C2' B8' 67.0(2)
C4' C2' Co1 96.8(2)
B5' C2' Co1 75.85(17)
B8' C2' Co1 124.9(2)
C4' C2' H2' 119(2)
B5' C2' H2' 122(2)
B8' C2' H2' 114(2)
Co1 C2' H2' 119(2)
B7' B3' B9' 66.0(2)
B7' B3' B6' 102.6(2)
B9' B3' B6' 61.4(2)
B7' B3' Co1 78.44(17)
B9' B3' Co1 112.9(2)
B6' B3' Co1 74.65(17)
B7' B3' Cu1 160.6(2)
B9' B3' Cu1 123.0(2)
B6' B3' Cu1 72.02(16)
Co1 B3' Cu1 82.12(12)
B7' B3' H3' 124.4(18)
B9' B3' H3' 121.9(19)
B6' B3' H3' 130.6(18)
Co1 B3' H3' 125.2(19)
Cu1 B3' H3' 67.9(18)
C2' C4' B10' 115.8(3)
C2' C4' B8' 64.4(2)
B10' C4' B8' 63.2(2)
C2' C4' B7' 109.8(2)
B10' C4' B7' 66.1(2)
B8' C4' B7' 116.2(2)
C2' C4' H4' 116(2)
B10' C4' H4' 120(2)
B8' C4' H4' 119(2)
B7' C4' H4' 118(2)
C2' B5' B11' 105.6(2)
C2' B5' B8' 59.33(19)
B11' B5' B8' 57.27(19)
C2' B5' B6' 114.8(3)
B11' B5' B6' 58.28(19)
B8' B5' B6' 107.9(2)
C2' B5' Co1 60.26(16)
B11' B5' Co1 109.0(2)
B8' B5' Co1 107.8(2)
B6' B5' Co1 67.48(15)
C2' B5' H5' 121(2)
B11' B5' H5' 122(2)
B8' B5' H5' 120(2)
B6' B5' H5' 119(2)
Co1 B5' H5' 123(2)
B3' B6' B11' 111.4(2)
B3' B6' B9' 58.70(19)
B11' B6' B9' 59.7(2)
B3' B6' B5' 113.9(2)
B11' B6' B5' 60.17(19)
B9' B6' B5' 106.1(2)
B3' B6' Co1 57.50(15)
B11' B6' Co1 108.00(19)
B9' B6' Co1 99.16(19)
B5' B6' Co1 64.39(15)
B3' B6' Cu1 62.65(15)
B11' B6' Cu1 172.6(2)
B9' B6' Cu1 113.0(2)
B5' B6' Cu1 125.5(2)
Co1 B6' Cu1 73.02(10)
B3' B6' H6' 124.7(19)
B11' B6' H6' 116.6(19)
B9' B6' H6' 130.1(19)
B5' B6' H6' 112.8(19)
Co1 B6' H6' 125.1(19)
Cu1 B6' H6' 66.8(19)
B3' B7' C4' 124.7(2)
B3' B7' B10' 109.8(2)
C4' B7' B10' 54.84(19)
B3' B7' B9' 57.33(19)
C4' B7' B9' 102.6(2)
B10' B7' B9' 56.63(18)
B3' B7' Co1 55.97(15)
C4' B7' Co1 77.81(16)
B10' B7' Co1 108.42(19)
B9' B7' Co1 93.68(17)
B3' B7' H7' 116(2)
C4' B7' H7' 114(2)
B10' B7' H7' 123(2)
B9' B7' H7' 131(2)
Co1 B7' H7' 124(2)
C2' B8' C4' 50.84(18)
C2' B8' B11' 104.2(2)
C4' B8' B11' 103.1(2)
C2' B8' B10' 99.1(2)
C4' B8' B10' 56.55(19)
B11' B8' B10' 62.5(2)
C2' B8' B5' 53.64(18)
C4' B8' B5' 92.5(2)
B11' B8' B5' 61.2(2)
B10' B8' B5' 103.7(2)
C2' B8' H8' 115(2)
C4' B8' H8' 120(2)
B11' B8' H8' 133(2)
B10' B8' H8' 129(2)
B5' B8' H8' 127(2)
B3' B9' B10' 112.6(3)
B3' B9' B11' 112.8(3)
B10' B9' B11' 61.7(2)
B3' B9' B6' 59.86(19)
B10' B9' B6' 107.0(2)
B11' B9' B6' 60.1(2)
B3' B9' B7' 56.66(19)
B10' B9' B7' 60.3(2)
B11' B9' B7' 103.3(2)
B6' B9' B7' 95.5(2)
B3' B9' H9' 117.5(19)
B10' B9' H9' 119.8(19)
B11' B9' H9' 120.5(19)
B6' B9' H9' 125.8(19)
B7' B9' H9' 129.9(19)
C4' B10' B8' 60.2(2)
C4' B10' B9' 111.5(3)
B8' B10' B9' 111.7(2)
C4' B10' B11' 102.8(2)
B8' B10' B11' 58.4(2)
B9' B10' B11' 59.38(19)
C4' B10' B7' 59.09(19)
B8' B10' B7' 108.4(2)
B9' B10' B7' 63.1(2)
B11' B10' B7' 103.6(2)
C4' B10' H10' 119(2)
B8' B10' H10' 120(2)
B9' B10' H10' 120(2)
B11' B10' H10' 130(2)
B7' B10' H10' 120(2)
B8' B11' B9' 111.8(3)
B8' B11' B6' 114.4(2)
B9' B11' B6' 60.2(2)
B8' B11' B10' 59.1(2)
B9' B11' B10' 58.9(2)
B6' B11' B10' 105.0(2)
B8' B11' B5' 61.5(2)
B9' B11' B5' 107.6(2)
B6' B11' B5' 61.55(19)
B10' B11' B5' 101.6(2)
B8' B11' H11' 120(2)
B9' B11' H11' 121(2)
B6' B11' H11' 116(2)
B10' B11' H11' 131(2)
B5' B11' H11' 121(2)
B3' Cu1 B6 84.77(12)
B3' Cu1 P1 126.01(9)
B6 Cu1 P1 134.27(9)
B3' Cu1 B3 91.19(12)
B6 Cu1 B3 45.50(12)
P1 Cu1 B3 142.02(8)
B3' Cu1 B6' 45.34(12)
B6 Cu1 B6' 105.62(12)
P1 Cu1 B6' 120.08(9)
B3 Cu1 B6' 78.84(12)
B3' Cu1 Co1 45.88(9)
B6 Cu1 Co1 53.35(8)
P1 Cu1 Co1 171.08(3)
B3 Cu1 Co1 45.41(8)
B6' Cu1 Co1 52.42(8)
B3' Cu1 H6 94.3(11)
B6 Cu1 H6 30.4(11)
P1 Cu1 H6 106.7(11)
B3 Cu1 H6 74.0(11)
B6' Cu1 H6 130.3(11)
Co1 Cu1 H6 79.3(11)
B3' Cu1 H3' 30.0(10)
B6 Cu1 H3' 86.2(10)
P1 Cu1 H3' 105.0(10)
B3 Cu1 H3' 112.4(10)
B6' Cu1 H3' 72.6(10)
Co1 Cu1 H3' 69.1(10)
H6 Cu1 H3' 80.5(14)
C18 P1 C24 106.73(13)
C18 P1 C12 104.26(13)
C24 P1 C12 103.02(13)
C18 P1 Cu1 116.31(10)
C24 P1 Cu1 114.03(10)
C12 P1 Cu1 111.24(10)
C13 C12 C17 118.9(3)
C13 C12 P1 123.4(2)
C17 C12 P1 117.7(2)
C14 C13 C12 120.0(3)
C14 C13 H13A 120.0
C12 C13 H13A 120.0
C15 C14 C13 120.4(3)
C15 C14 H14A 119.8
C13 C14 H14A 119.8
C16 C15 C14 120.2(3)
C16 C15 H15A 119.9
C14 C15 H15A 119.9
C15 C16 C17 119.7(3)
C15 C16 H16A 120.2
C17 C16 H16A 120.2
C16 C17 C12 120.8(3)
C16 C17 H17A 119.6
C12 C17 H17A 119.6
C23 C18 C19 119.1(3)
C23 C18 P1 118.8(2)
C19 C18 P1 122.0(2)
C20 C19 C18 120.6(3)
C20 C19 H19A 119.7
C18 C19 H19A 119.7
C21 C20 C19 119.6(3)
C21 C20 H20A 120.2
C19 C20 H20A 120.2
C22 C21 C20 120.4(3)
C22 C21 H21A 119.8
C20 C21 H21A 119.8
C21 C22 C23 120.1(3)
C21 C22 H22A 120.0
C23 C22 H22A 120.0
C18 C23 C22 120.2(3)
C18 C23 H23A 119.9
C22 C23 H23A 119.9
C25 C24 C29 119.4(3)
C25 C24 P1 123.5(2)
C29 C24 P1 117.0(2)
C24 C25 C26 119.5(3)
C24 C25 H25A 120.2
C26 C25 H25A 120.2
C27 C26 C25 121.1(3)
C27 C26 H26A 119.5
C25 C26 H26A 119.5
C26 C27 C28 119.5(3)
C26 C27 H27A 120.3
C28 C27 H27A 120.3
C29 C28 C27 120.0(3)
C29 C28 H28A 120.0
C27 C28 H28A 120.0
C28 C29 C24 120.5(3)
C28 C29 H29A 119.8
C24 C29 H29A 119.8
C6S C1S C2S 119.5(5)
C6S C1S H1SA 120.2
C2S C1S H1SA 120.2
C3S C2S C1S 119.1(4)
C3S C2S H2SA 120.4
C1S C2S H2SA 120.4
C4S C3S C2S 120.8(4)
C4S C3S H3SA 119.6
C2S C3S H3SA 119.6
C5S C4S C3S 119.6(4)
C5S C4S H4SA 120.2
C3S C4S H4SA 120.2
C4S C5S C6S 120.3(4)
C4S C5S H5SA 119.8
C6S C5S H5SA 119.8
C1S C6S C5S 120.6(5)
C1S C6S H6SA 119.7
C5S C6S H6SA 119.7

loop_
_geom_bond_atom_site_label_1
_geom_bond_atom_site_label_2
_geom_bond_distance
Co1 B3 1.995(3)
Co1 C2' 1.998(3)
Co1 B3' 1.999(3)
Co1 C2 2.008(3)
Co1 B5' 2.231(4)
Co1 B5 2.236(3)
Co1 B6' 2.286(3)
Co1 B6 2.290(3)
Co1 B7 2.346(3)
Co1 B7' 2.363(3)
Co1 Cu1 2.7584(5)
C2 C4 1.482(5)
C2 B5 1.591(5)
C2 B8 1.702(5)
C2 H2 0.95(4)
B3 B7 1.723(5)
B3 B9 1.738(5)
B3 B6 1.749(5)
B3 Cu1 2.284(3)
B3 H3 1.12(4)
C4 B10 1.645(5)
C4 B8 1.706(5)
C4 B7 1.730(5)
C4 H4 0.95(3)
B5 B8 1.821(5)
B5 B11 1.822(5)
B5 B6 1.839(5)
B5 H5 1.04(4)
B6 B11 1.763(5)
B6 B9 1.773(5)
B6 Cu1 2.238(3)
B6 H6 1.13(4)
B7 B10 1.834(5)
B7 B9 1.860(5)
B7 H7 1.09(3)
B8 B11 1.743(5)
B8 B10 1.769(5)
B8 H8 1.00(4)
B9 B10 1.760(5)
B9 B11 1.768(5)
B9 H9 1.11(4)
B10 B11 1.809(5)
B10 H10 0.98(4)
B11 H11 1.12(4)
C2' C4' 1.465(4)
C2' B5' 1.595(5)
C2' B8' 1.704(5)
C2' H2' 0.92(4)
B3' B7' 1.723(5)
B3' B9' 1.736(5)
B3' B6' 1.757(5)
B3' Cu1 2.194(3)
B3' H3' 1.11(4)
C4' B10' 1.643(5)
C4' B8' 1.709(5)
C4' B7' 1.724(5)
C4' H4' 0.91(4)
B5' B11' 1.818(5)
B5' B8' 1.824(5)
B5' B6' 1.843(5)
B5' H5' 1.01(4)
B6' B11' 1.783(5)
B6' B9' 1.785(5)
B6' Cu1 2.350(3)
B6' H6' 1.08(4)
B7' B10' 1.836(5)
B7' B9' 1.884(5)
B7' H7' 1.07(4)
B8' B11' 1.745(5)
B8' B10' 1.757(5)
B8' H8' 1.03(4)
B9' B10' 1.765(5)
B9' B11' 1.774(5)
B9' H9' 1.03(3)
B10' B11' 1.816(5)
B10' H10' 1.04(4)
B11' H11' 1.09(4)
Cu1 P1 2.2482(8)
Cu1 H6 1.95(4)
Cu1 H3' 2.05(4)
P1 C18 1.815(3)
P1 C24 1.820(3)
P1 C12 1.824(3)
C12 C13 1.394(4)
C12 C17 1.394(4)
C13 C14 1.386(4)
C13 H13A 0.9500
C14 C15 1.381(4)
C14 H14A 0.9500
C15 C16 1.378(5)
C15 H15A 0.9500
C16 C17 1.387(4)
C16 H16A 0.9500
C17 H17A 0.9500
C18 C23 1.385(4)
C18 C19 1.392(4)
C19 C20 1.387(4)
C19 H19A 0.9500
C20 C21 1.387(5)
C20 H20A 0.9500
C21 C22 1.370(5)
C21 H21A 0.9500
C22 C23 1.396(5)
C22 H22A 0.9500
C23 H23A 0.9500
C24 C25 1.386(4)
C24 C29 1.391(4)
C25 C26 1.387(4)
C25 H25A 0.9500
C26 C27 1.373(4)
C26 H26A 0.9500
C27 C28 1.388(4)
C27 H27A 0.9500
C28 C29 1.380(4)
C28 H28A 0.9500
C29 H29A 0.9500
C1S C6S 1.373(7)
C1S C2S 1.384(7)
C1S H1SA 0.9500
C2S C3S 1.383(7)
C2S H2SA 0.9500
C3S C4S 1.379(7)
C3S H3SA 0.9500
C4S C5S 1.358(6)
C4S H4SA 0.9500
C5S C6S 1.378(6)
C5S H5SA 0.9500
C6S H6SA 0.9500
